data_2225433
loop_
_publ_author_name
'Hemamalini, Madhukar'
'Fun, Hoong-Kun'

_publ_section_title
;
 2-Amino-5-chloropyridinium trifluoroacetate
;
_journal_coeditor_code CI5043
_journal_issue 4
_journal_name_full 'Acta Crystallographica Section E'
_journal_page_first o783
_journal_page_last o784
_journal_paper_doi 10.1107/S1600536810008196
_journal_volume 66
_journal_year 2010
_chemical_formula_iupac 'C5 H6 Cl N2 +, C2 F3 O2 -'
_chemical_formula_moiety 'C5 H6 Cl N2 +, C2 F3 O2 -'
_chemical_formula_sum 'C7 H6 Cl F3 N2 O2'
_chemical_formula_weight 242.59
_chemical_name_systematic
;
2-Amino-5-chloropyridinium trifluoroacetate
;
_space_group_IT_number 7
_symmetry_cell_setting monoclinic
_symmetry_space_group_name_Hall 'P -2yc'
_symmetry_space_group_name_H-M 'P 1 c 1'
_atom_sites_solution_hydrogens geom
_atom_sites_solution_primary direct
_atom_sites_solution_secondary difmap
_audit_creation_method SHELXL-97
_cell_angle_alpha 90.00
_cell_angle_beta 90.0010(10)
_cell_angle_gamma 90.00
_cell_formula_units_Z 4
_cell_length_a 5.03770(10)
_cell_length_b 11.2923(2)
_cell_length_c 17.5386(3)
_cell_measurement_reflns_used 6764
_cell_measurement_temperature 296(2)
_cell_measurement_theta_max 23.00
_cell_measurement_theta_min 2.94
_cell_volume 997.72(3)
_computing_cell_refinement 'SAINT (Bruker, 2009)'
_computing_data_collection 'APEX2 (Bruker, 2009)'
_computing_data_reduction 'SAINT (Bruker, 2009)'
_computing_molecular_graphics 'SHELXTL (Sheldrick, 2008)'
_computing_publication_material 'SHELXTL (Sheldrick, 2008) and PLATON (Spek, 2009)'
_computing_structure_refinement 'SHELXTL (Sheldrick, 2008)'
_computing_structure_solution 'SHELXTL (Sheldrick, 2008)'
_diffrn_ambient_temperature 296(2)
_diffrn_measured_fraction_theta_full 0.998
_diffrn_measured_fraction_theta_max 0.998
_diffrn_measurement_device_type
;
Bruker SMART APEXII CCD area-detector diffractometer
;
_diffrn_measurement_method '\f and \w scans'
_diffrn_radiation_monochromator graphite
_diffrn_radiation_source 'fine-focus sealed tube'
_diffrn_radiation_type MoK\a
_diffrn_radiation_wavelength 0.71073
_diffrn_reflns_av_R_equivalents 0.0265
_diffrn_reflns_av_sigmaI/netI 0.0256
_diffrn_reflns_limit_h_max 6
_diffrn_reflns_limit_h_min -6
_diffrn_reflns_limit_k_max 14
_diffrn_reflns_limit_k_min -14
_diffrn_reflns_limit_l_max 22
_diffrn_reflns_limit_l_min -22
_diffrn_reflns_number 17652
_diffrn_reflns_theta_full 27.50
_diffrn_reflns_theta_max 27.50
_diffrn_reflns_theta_min 1.80
_diffrn_standards_number 0
_exptl_absorpt_coefficient_mu 0.409
_exptl_absorpt_correction_T_max 0.9453
_exptl_absorpt_correction_T_min 0.8424
_exptl_absorpt_correction_type multi-scan
_exptl_absorpt_process_details '(SADABS; Bruker, 2009)'
_exptl_crystal_colour colourless
_exptl_crystal_density_diffrn 1.615
_exptl_crystal_density_method 'not measured'
_exptl_crystal_description Blcok
_exptl_crystal_F_000 488
_exptl_crystal_size_max 0.43
_exptl_crystal_size_mid 0.26
_exptl_crystal_size_min 0.14
_refine_diff_density_max 0.122
_refine_diff_density_min -0.149
_refine_ls_abs_structure_details 'Flack (1983), 2096 Friedel pairs'
_refine_ls_abs_structure_Flack 0.01(7)
_refine_ls_extinction_method none
_refine_ls_goodness_of_fit_ref 1.028
_refine_ls_hydrogen_treatment mixed
_refine_ls_matrix_type full
_refine_ls_number_parameters 375
_refine_ls_number_reflns 4388
_refine_ls_number_restraints 110
_refine_ls_restrained_S_all 1.151
_refine_ls_R_factor_all 0.0558
_refine_ls_R_factor_gt 0.0360
_refine_ls_shift/su_max 0.001
_refine_ls_shift/su_mean 0.000
_refine_ls_structure_factor_coef Fsqd
_refine_ls_weighting_details 'calc w=1/[\s^2^(Fo^2^)+(0.0449P)^2^+0.0781P] where P=(Fo^2^+2Fc^2^)/3'
_refine_ls_weighting_scheme calc
_refine_ls_wR_factor_gt 0.0834
_refine_ls_wR_factor_ref 0.0939
_reflns_number_gt 3191
_reflns_number_total 4388
_reflns_threshold_expression I>2\s(I)
_cod_data_source_file ci5043.cif
_cod_data_source_block I
_cod_depositor_comments
;
The following automatic conversions were performed:
'_symmetry_cell_setting' value 'Monoclinic' changed to 'monoclinic'
according to '/home/saulius/struct/CIF-dictionaries/cif_core.dic'
dictionary named 'cif_core.dic' version 2.4.1 from 2010-06-29.

Automatic conversion script
Id: cif_fix_enum 1527 2010-12-29 10:47:43Z saulius 
;
_cod_original_sg_symbol_H-M 'P c'
_cod_database_code 2225433
_cod_database_fobs_code 2225433

loop_
_symmetry_equiv_pos_as_xyz
'x, y, z'
'x, -y, z+1/2'

loop_
_atom_site_type_symbol
_atom_site_label
_atom_site_fract_x
_atom_site_fract_y
_atom_site_fract_z
_atom_site_U_iso_or_equiv
_atom_site_adp_type
_atom_site_calc_flag
_atom_site_refinement_flags
_atom_site_occupancy
_atom_site_disorder_assembly
_atom_site_disorder_group
Cl Cl1A 1.1299(2) 0.65347(8) 0.53508(6) 0.0863(3) Uani d . 1 . .
N N1A 0.6452(5) 0.84270(19) 0.40858(15) 0.0509(6) Uani d . 1 . .
N N2A 0.5936(6) 1.0402(2) 0.38078(18) 0.0688(7) Uani d D 1 . .
C C1A 0.7219(6) 0.9568(2) 0.41821(16) 0.0535(7) Uani d . 1 . .
C C2A 0.9320(6) 0.9791(3) 0.46873(17) 0.0620(7) Uani d . 1 . .
C C3A 1.0548(7) 0.8880(3) 0.50499(18) 0.0657(8) Uani d . 1 . .
C C4A 0.9711(6) 0.7707(2) 0.49139(16) 0.0598(7) Uani d . 1 . .
C C5A 0.7678(6) 0.7505(3) 0.44427(18) 0.0547(7) Uani d . 1 . .
Cl Cl1B 0.6300(2) 0.84657(8) 0.66202(6) 0.0862(3) Uani d . 1 . .
N N1B 0.1456(5) 0.65696(18) 0.78845(16) 0.0515(6) Uani d . 1 . .
N N2B 0.0936(6) 0.4597(2) 0.81654(19) 0.0696(7) Uani d D 1 . .
C C1B 0.2208(6) 0.5431(2) 0.77885(16) 0.0536(7) Uani d . 1 . .
C C2B 0.4312(6) 0.5216(3) 0.72826(17) 0.0622(7) Uani d . 1 . .
C C3B 0.5552(7) 0.6116(3) 0.69219(18) 0.0647(8) Uani d . 1 . .
C C4B 0.4720(6) 0.7291(2) 0.70553(16) 0.0592(7) Uani d . 1 . .
C C5B 0.2675(6) 0.7496(2) 0.75301(17) 0.0543(7) Uani d . 1 . .
F F1A 0.1120(15) 0.2688(5) 0.6659(3) 0.103(2) Uani d PDU 0.672(12) A 1
F F2A -0.2319(10) 0.2039(11) 0.7180(3) 0.145(3) Uani d PDU 0.672(12) A 1
F F3A -0.002(2) 0.0953(5) 0.6438(3) 0.133(3) Uani d PDU 0.672(12) A 1
F F1C -0.050(4) 0.2829(7) 0.6917(10) 0.120(5) Uani d PDU 0.328(12) A 2
F F2C -0.217(2) 0.1179(12) 0.6924(8) 0.113(4) Uani d PDU 0.328(12) A 2
F F3C 0.135(3) 0.1402(18) 0.6367(6) 0.143(6) Uani d PDU 0.328(12) A 2
O O1A 0.2546(5) 0.21708(17) 0.80805(12) 0.0645(5) Uani d . 1 . .
O O2A 0.1855(6) 0.0286(2) 0.77827(16) 0.0847(7) Uani d . 1 . .
C C6A 0.1664(6) 0.1353(3) 0.76755(19) 0.0562(7) Uani d . 1 A .
C C7A 0.0082(7) 0.1732(3) 0.69751(19) 0.0725(9) Uani d D 1 . .
F F1B 0.6266(18) 0.7635(7) 1.0334(4) 0.106(2) Uani d PDU 0.587(15) B 1
F F2B 0.2762(14) 0.7160(13) 0.9780(4) 0.134(3) Uani d PDU 0.587(15) B 1
F F3B 0.473(3) 0.5940(5) 1.0508(5) 0.129(3) Uani d PDU 0.587(15) B 1
F F1D 0.490(4) 0.7839(5) 1.0133(8) 0.120(4) Uani d PDU 0.413(15) B 2
F F2D 0.2692(17) 0.6301(14) 0.9986(7) 0.123(4) Uani d PDU 0.413(15) B 2
F F3D 0.615(3) 0.6227(14) 1.0603(5) 0.134(4) Uani d PDU 0.413(15) B 2
O O1B 0.7544(5) 0.71703(17) 0.88936(12) 0.0642(5) Uani d . 1 . .
O O2B 0.6855(6) 0.5286(2) 0.91889(15) 0.0840(7) Uani d . 1 . .
C C6B 0.6665(6) 0.6354(3) 0.92942(19) 0.0560(7) Uani d . 1 B .
C C7B 0.5093(7) 0.6735(3) 0.99991(19) 0.0718(9) Uani d D 1 . .
H H1NA 0.507(7) 0.829(3) 0.3734(17) 0.059(8) Uiso d . 1 . .
H H2NA 0.470(6) 1.021(3) 0.3463(17) 0.073(10) Uiso d D 1 . .
H H3NA 0.652(7) 1.112(2) 0.388(2) 0.071(10) Uiso d D 1 . .
H H2AA 0.998(8) 1.056(4) 0.477(2) 0.081(10) Uiso d . 1 . .
H H3AA 1.194(7) 0.905(3) 0.543(2) 0.073(10) Uiso d . 1 . .
H H5AA 0.694(6) 0.673(3) 0.4342(16) 0.050(7) Uiso d . 1 . .
H H1NB 0.023(7) 0.672(3) 0.8221(18) 0.059(9) Uiso d . 1 . .
H H2NB -0.023(5) 0.479(2) 0.8537(14) 0.057(8) Uiso d D 1 . .
H H3NB 0.143(8) 0.386(2) 0.811(2) 0.079(11) Uiso d D 1 . .
H H2BA 0.494(7) 0.448(3) 0.719(2) 0.077(10) Uiso d . 1 . .
H H3BA 0.701(8) 0.598(4) 0.656(2) 0.081(11) Uiso d . 1 . .
H H5BA 0.192(7) 0.826(3) 0.7621(19) 0.065(9) Uiso d . 1 . .

loop_
_atom_site_aniso_label
_atom_site_aniso_U_11
_atom_site_aniso_U_22
_atom_site_aniso_U_33
_atom_site_aniso_U_12
_atom_site_aniso_U_13
_atom_site_aniso_U_23
Cl1A 0.0909(6) 0.0709(6) 0.0971(6) 0.0149(5) -0.0160(5) 0.0077(5)
N1A 0.0552(15) 0.0349(13) 0.0625(15) -0.0015(9) -0.0004(12) -0.0045(10)
N2A 0.082(2) 0.0340(13) 0.0903(19) -0.0087(13) -0.0106(16) 0.0013(13)
C1A 0.0606(17) 0.0382(15) 0.0618(17) -0.0065(12) 0.0072(14) -0.0057(12)
C2A 0.0690(19) 0.0444(15) 0.0727(18) -0.0111(14) 0.0036(15) -0.0073(13)
C3A 0.065(2) 0.067(2) 0.0655(19) -0.0096(16) -0.0006(16) -0.0126(15)
C4A 0.0682(19) 0.0514(15) 0.0597(15) 0.0034(14) 0.0031(14) -0.0035(12)
C5A 0.0636(19) 0.0372(14) 0.0634(16) -0.0017(13) 0.0059(14) -0.0033(12)
Cl1B 0.0915(6) 0.0693(6) 0.0976(6) -0.0155(5) 0.0171(5) 0.0067(5)
N1B 0.0584(16) 0.0329(13) 0.0632(16) 0.0015(10) 0.0008(12) -0.0044(10)
N2B 0.084(2) 0.0342(13) 0.0906(19) 0.0067(13) 0.0139(16) 0.0000(13)
C1B 0.0582(17) 0.0381(16) 0.0644(18) 0.0067(12) -0.0075(14) -0.0054(12)
C2B 0.0684(19) 0.0443(15) 0.0737(18) 0.0119(14) -0.0043(15) -0.0100(13)
C3B 0.067(2) 0.0648(19) 0.0627(18) 0.0089(16) 0.0010(16) -0.0096(15)
C4B 0.0669(18) 0.0516(15) 0.0592(15) -0.0050(14) -0.0034(14) -0.0023(12)
C5B 0.0641(19) 0.0370(14) 0.0617(16) 0.0009(13) -0.0068(14) -0.0045(12)
F1A 0.137(5) 0.087(3) 0.085(3) -0.028(3) -0.016(2) 0.036(2)
F2A 0.079(3) 0.232(8) 0.126(4) 0.045(4) -0.002(2) 0.037(5)
F3A 0.211(7) 0.091(3) 0.096(3) -0.004(3) -0.049(4) -0.036(2)
F1C 0.159(10) 0.061(4) 0.141(8) 0.016(6) -0.064(7) -0.002(5)
F2C 0.088(6) 0.104(7) 0.147(8) -0.016(5) -0.041(5) 0.011(6)
F3C 0.148(9) 0.204(11) 0.078(6) -0.006(7) 0.005(6) -0.007(7)
O1A 0.0824(15) 0.0373(11) 0.0737(13) 0.0111(9) -0.0104(11) -0.0062(9)
O2A 0.1066(19) 0.0374(13) 0.110(2) 0.0061(12) -0.0211(15) -0.0014(12)
C6A 0.0601(18) 0.0410(16) 0.0676(18) 0.0045(13) 0.0056(13) -0.0019(13)
C7A 0.089(3) 0.0580(19) 0.071(2) -0.0068(18) -0.0022(18) -0.0009(15)
F1B 0.122(5) 0.110(5) 0.085(3) -0.021(3) 0.008(3) -0.041(3)
F2B 0.086(4) 0.196(8) 0.122(4) 0.049(5) 0.006(3) -0.022(5)
F3B 0.188(8) 0.085(3) 0.116(4) -0.012(4) 0.061(5) 0.028(3)
F1D 0.174(9) 0.052(3) 0.134(7) 0.006(5) 0.077(7) -0.007(4)
F2D 0.072(4) 0.141(8) 0.156(7) -0.012(5) 0.030(4) -0.026(6)
F3D 0.150(8) 0.184(9) 0.066(4) -0.001(6) 0.001(5) 0.033(5)
O1B 0.0833(15) 0.0377(11) 0.0715(13) 0.0099(9) 0.0124(11) 0.0067(9)
O2B 0.1067(19) 0.0370(12) 0.1083(19) 0.0034(12) 0.0226(14) 0.0008(12)
C6B 0.0605(18) 0.0381(16) 0.0696(18) 0.0039(13) -0.0061(13) 0.0001(13)
C7B 0.089(3) 0.0571(19) 0.070(2) -0.0047(18) 0.0054(18) 0.0018(15)

loop_
_atom_type_symbol
_atom_type_description
_atom_type_scat_dispersion_real
_atom_type_scat_dispersion_imag
_atom_type_scat_source
C C 0.0033 0.0016 'International Tables Vol C Tables 4.2.6.8 and 6.1.1.4'
H H 0.0000 0.0000 'International Tables Vol C Tables 4.2.6.8 and 6.1.1.4'
N N 0.0061 0.0033 'International Tables Vol C Tables 4.2.6.8 and 6.1.1.4'
O O 0.0106 0.0060 'International Tables Vol C Tables 4.2.6.8 and 6.1.1.4'
F F 0.0171 0.0103 'International Tables Vol C Tables 4.2.6.8 and 6.1.1.4'
Cl Cl 0.1484 0.1585 'International Tables Vol C Tables 4.2.6.8 and 6.1.1.4'

loop_
_geom_angle_atom_site_label_1
_geom_angle_atom_site_label_2
_geom_angle_atom_site_label_3
_geom_angle_site_symmetry_1
_geom_angle_site_symmetry_3
_geom_angle
_geom_angle_publ_flag
C1A N1A C5A . . 122.7(3) ?
C1A N1A H1NA . . 116.9(18) ?
C5A N1A H1NA . . 120.4(18) ?
C1A N2A H2NA . . 120(2) ?
C1A N2A H3NA . . 115(3) ?
H2NA N2A H3NA . . 124(3) ?
N2A C1A N1A . . 118.5(3) ?
N2A C1A C2A . . 123.8(3) ?
N1A C1A C2A . . 117.7(3) ?
C3A C2A C1A . . 120.2(3) ?
C3A C2A H2AA . . 118(2) ?
C1A C2A H2AA . . 122(2) ?
C2A C3A C4A . . 119.7(3) ?
C2A C3A H3AA . . 120(2) ?
C4A C3A H3AA . . 121(2) ?
C5A C4A C3A . . 119.6(3) ?
C5A C4A Cl1A . . 119.9(2) ?
C3A C4A Cl1A . . 120.4(3) ?
C4A C5A N1A . . 120.1(3) ?
C4A C5A H5AA . . 124.3(18) ?
N1A C5A H5AA . . 115.6(18) ?
C1B N1B C5B . . 123.2(3) ?
C1B N1B H1NB . . 118(2) ?
C5B N1B H1NB . . 118(2) ?
C1B N2B H2NB . . 120.5(18) ?
C1B N2B H3NB . . 119(3) ?
H2NB N2B H3NB . . 119(3) ?
N2B C1B N1B . . 118.8(3) ?
N2B C1B C2B . . 124.1(3) ?
N1B C1B C2B . . 117.1(3) ?
C3B C2B C1B . . 121.0(3) ?
C3B C2B H2BA . . 117(2) ?
C1B C2B H2BA . . 122(2) ?
C2B C3B C4B . . 119.5(3) ?
C2B C3B H3BA . . 122(3) ?
C4B C3B H3BA . . 119(3) ?
C5B C4B C3B . . 119.5(3) ?
C5B C4B Cl1B . . 119.7(2) ?
C3B C4B Cl1B . . 120.8(3) ?
C4B C5B N1B . . 119.7(3) ?
C4B C5B H5BA . . 124(2) ?
N1B C5B H5BA . . 116(2) ?
O2A C6A O1A . . 127.9(3) ?
O2A C6A C7A . . 116.2(3) ?
O1A C6A C7A . . 115.9(3) ?
F1C C7A F3C . . 109.0(10) ?
F1C C7A F2C . . 105.1(8) ?
F3C C7A F2C . . 103.6(9) ?
F3A C7A F2A . . 110.2(6) ?
F3A C7A F1A . . 105.4(5) ?
F2A C7A F1A . . 105.4(5) ?
F3A C7A C6A . . 114.6(4) ?
F2A C7A C6A . . 109.6(3) ?
F1A C7A C6A . . 111.1(3) ?
O2B C6B O1B . . 128.2(3) ?
O2B C6B C7B . . 116.1(3) ?
O1B C6B C7B . . 115.7(3) ?
F1D C7B F2D . . 107.5(7) ?
F3B C7B F1B . . 107.1(6) ?
F1D C7B F3D . . 108.0(9) ?
F2D C7B F3D . . 103.0(7) ?
F3B C7B F2B . . 109.3(6) ?
F1B C7B F2B . . 104.3(5) ?
F3B C7B C6B . . 116.1(4) ?
F1B C7B C6B . . 110.3(4) ?
F2B C7B C6B . . 109.0(4) ?

loop_
_geom_bond_atom_site_label_1
_geom_bond_atom_site_label_2
_geom_bond_site_symmetry_2
_geom_bond_distance
_geom_bond_publ_flag
Cl1A C4A . 1.726(3) ?
N1A C1A . 1.355(4) ?
N1A C5A . 1.362(4) ?
N1A H1NA . 0.94(3) ?
N2A C1A . 1.317(4) ?
N2A H2NA . 0.90(2) ?
N2A H3NA . 0.87(2) ?
C1A C2A . 1.403(4) ?
C2A C3A . 1.358(5) ?
C2A H2AA . 0.94(4) ?
C3A C4A . 1.411(5) ?
C3A H3AA . 0.98(4) ?
C4A C5A . 1.336(4) ?
C5A H5AA . 0.97(3) ?
Cl1B C4B . 1.725(3) ?
N1B C1B . 1.351(4) ?
N1B C5B . 1.363(4) ?
N1B H1NB . 0.87(3) ?
N2B C1B . 1.317(4) ?
N2B H2NB . 0.902(19) ?
N2B H3NB . 0.87(2) ?
C1B C2B . 1.404(4) ?
C2B C3B . 1.351(5) ?
C2B H2BA . 0.90(4) ?
C3B C4B . 1.411(5) ?
C3B H3BA . 0.98(4) ?
C4B C5B . 1.345(4) ?
C5B H5BA . 0.95(4) ?
F1A C7A . 1.321(4) ?
F2A C7A . 1.308(5) ?
F3A C7A . 1.290(5) ?
F1C C7A . 1.276(7) ?
F2C C7A . 1.299(7) ?
F3C C7A . 1.299(7) ?
O1A C6A . 1.247(4) ?
O2A C6A . 1.223(4) ?
C6A C7A . 1.525(5) ?
F1B C7B . 1.314(5) ?
F2B C7B . 1.325(5) ?
F3B C7B . 1.280(5) ?
F1D C7B . 1.272(6) ?
F2D C7B . 1.306(6) ?
F3D C7B . 1.317(7) ?
O1B C6B . 1.240(4) ?
O2B C6B . 1.224(4) ?
C6B C7B . 1.530(5) ?

loop_
_geom_hbond_atom_site_label_D
_geom_hbond_atom_site_label_H
_geom_hbond_atom_site_label_A
_geom_hbond_site_symmetry_A
_geom_hbond_distance_DH
_geom_hbond_distance_HA
_geom_hbond_distance_DA
_geom_hbond_angle_DHA
_geom_hbond_publ_flag
N1A H1NA O1A 2_564 0.94(3) 1.79(3) 2.727(3) 173(3) yes
N2A H2NA O2A 2_564 0.90(3) 1.95(3) 2.840(4) 175(3) yes
N2A H3NA O1B 2_574 0.87(3) 2.00(2) 2.863(3) 171(4) yes
N1B H1NB O1B 1_455 0.87(3) 1.87(3) 2.734(3) 175(3) yes
N2B H2NB O2B 1_455 0.90(2) 1.94(2) 2.838(4) 170(2) yes
N2B H3NB O1A . 0.87(3) 1.99(2) 2.861(3) 175(4) yes
C5A H5AA O2B 2_564 0.97(3) 2.29(3) 3.210(4) 158(3) yes
C5B H5BA O2A 1_565 0.96(3) 2.31(3) 3.208(3) 157(3) yes

loop_
_geom_torsion_atom_site_label_1
_geom_torsion_atom_site_label_2
_geom_torsion_atom_site_label_3
_geom_torsion_atom_site_label_4
_geom_torsion_site_symmetry_1
_geom_torsion_site_symmetry_2
_geom_torsion_site_symmetry_3
_geom_torsion_site_symmetry_4
_geom_torsion
_geom_torsion_publ_flag
C5A N1A C1A N2A . . . . 179.3(3) ?
C5A N1A C1A C2A . . . . -1.7(4) ?
N2A C1A C2A C3A . . . . -179.8(3) ?
N1A C1A C2A C3A . . . . 1.2(4) ?
C1A C2A C3A C4A . . . . 0.3(5) ?
C2A C3A C4A C5A . . . . -1.5(5) ?
C2A C3A C4A Cl1A . . . . 178.4(2) ?
C3A C4A C5A N1A . . . . 1.1(4) ?
Cl1A C4A C5A N1A . . . . -178.8(2) ?
C1A N1A C5A C4A . . . . 0.5(4) ?
C5B N1B C1B N2B . . . . 178.9(3) ?
C5B N1B C1B C2B . . . . -1.5(4) ?
N2B C1B C2B C3B . . . . -179.1(3) ?
N1B C1B C2B C3B . . . . 1.3(4) ?
C1B C2B C3B C4B . . . . 0.0(5) ?
C2B C3B C4B C5B . . . . -1.1(5) ?
C2B C3B C4B Cl1B . . . . 178.7(3) ?
C3B C4B C5B N1B . . . . 0.9(4) ?
Cl1B C4B C5B N1B . . . . -178.8(2) ?
C1B N1B C5B C4B . . . . 0.4(4) ?
O2A C6A C7A F1C . . . . 169.3(13) ?
O1A C6A C7A F1C . . . . -8.9(13) ?
O2A C6A C7A F3A . . . . -24.8(7) ?
O1A C6A C7A F3A . . . . 157.0(6) ?
O2A C6A C7A F3C . . . . -66.6(11) ?
O1A C6A C7A F3C . . . . 115.3(11) ?
O2A C6A C7A F2C . . . . 47.5(10) ?
O1A C6A C7A F2C . . . . -130.6(9) ?
O2A C6A C7A F2A . . . . 99.7(7) ?
O1A C6A C7A F2A . . . . -78.4(7) ?
O2A C6A C7A F1A . . . . -144.2(5) ?
O1A C6A C7A F1A . . . . 37.6(5) ?
O2B C6B C7B F1D . . . . 178.7(12) ?
O1B C6B C7B F1D . . . . -2.6(12) ?
O2B C6B C7B F3B . . . . 17.6(8) ?
O1B C6B C7B F3B . . . . -163.7(8) ?
O2B C6B C7B F2D . . . . -56.8(10) ?
O1B C6B C7B F2D . . . . 121.9(9) ?
O2B C6B C7B F1B . . . . 139.6(6) ?
O1B C6B C7B F1B . . . . -41.6(6) ?
O2B C6B C7B F3D . . . . 55.7(9) ?
O1B C6B C7B F3D . . . . -125.6(9) ?
O2B C6B C7B F2B . . . . -106.4(8) ?
O1B C6B C7B F2B . . . . 72.4(8) ?
